data_4335551
loop_
_publ_author_name
'Jin Wuk Lee'
'Kwang Soo Lim'
'Dae Won Ryu'
'Eui Kwan Koh'
'Sung Won Yoon'
'Byoung Jin Suh'
'Chang Seop Hong'

_publ_section_title
;
 Cyanide-Bridged WVMnIII Bimetallic Chains Composed of a Blocked W
 Hexacyanide Precursor: Geometry-Related Magnetic Couplings and
 Magnetostructural Correlation
;
_journal_name_full 'Inorganic Chemistry'
_journal_page_first 8677
_journal_page_last 8684
_journal_paper_doi 10.1021/ic400845z
_journal_volume 52
_journal_year 2013
_chemical_formula_sum 'C38 H32 Mn N10 O4 W'
_chemical_formula_weight 931.53
_chemical_name_systematic
;
 ?
;
_space_group_IT_number 61
_symmetry_cell_setting orthorhombic
_symmetry_space_group_name_Hall '-P 2ac 2ab'
_symmetry_space_group_name_H-M 'P b c a'
_atom_sites_solution_hydrogens geom
_atom_sites_solution_primary direct
_atom_sites_solution_secondary difmap
_audit_creation_method SHELXL-97
_cell_angle_alpha 90.00
_cell_angle_beta 90.00
_cell_angle_gamma 90.00
_cell_formula_units_Z 8
_cell_length_a 9.1591(6)
_cell_length_b 21.9836(12)
_cell_length_c 36.153(2)
_cell_measurement_reflns_used 2896
_cell_measurement_temperature 130(2)
_cell_measurement_theta_max 29.741
_cell_measurement_theta_min 2.493
_cell_volume 7279.4(7)
_computing_cell_refinement 'Bruker SMART APEXll'
_computing_data_collection 'Bruker SMART APEXll'
_computing_data_reduction 'Bruker SAINT'
_computing_molecular_graphics WingX
_computing_publication_material WingX
_computing_structure_refinement 'SHELXL-97 (Sheldrick, 1997)'
_computing_structure_solution SHELXTL
_diffrn_ambient_temperature 130(2)
_diffrn_measured_fraction_theta_full 0.960
_diffrn_measured_fraction_theta_max 0.922
_diffrn_measurement_device_type 'CCD area detector'
_diffrn_measurement_method 'phi scan'
_diffrn_radiation_monochromator graphite
_diffrn_radiation_source 'fine-focus sealed tube'
_diffrn_radiation_type MoK\a
_diffrn_radiation_wavelength 0.71073
_diffrn_reflns_av_R_equivalents 0.2589
_diffrn_reflns_av_sigmaI/netI 0.2246
_diffrn_reflns_limit_h_max 10
_diffrn_reflns_limit_h_min -10
_diffrn_reflns_limit_k_max 29
_diffrn_reflns_limit_k_min -25
_diffrn_reflns_limit_l_max 28
_diffrn_reflns_limit_l_min -48
_diffrn_reflns_number 67931
_diffrn_reflns_theta_full 25.00
_diffrn_reflns_theta_max 28.46
_diffrn_reflns_theta_min 1.85
_exptl_absorpt_coefficient_mu 3.561
_exptl_absorpt_correction_T_max 0.7239
_exptl_absorpt_correction_T_min 0.1679
_exptl_absorpt_correction_type multi-scan
_exptl_absorpt_process_details SADABS
_exptl_crystal_colour brown
_exptl_crystal_density_diffrn 1.700
_exptl_crystal_description plate
_exptl_crystal_F_000 3688
_exptl_crystal_size_max 0.78
_exptl_crystal_size_mid 0.59
_exptl_crystal_size_min 0.10
_refine_diff_density_max 1.894
_refine_diff_density_min -2.259
_refine_diff_density_rms 0.168
_refine_ls_extinction_method none
_refine_ls_goodness_of_fit_ref 1.051
_refine_ls_hydrogen_treatment constr
_refine_ls_matrix_type full
_refine_ls_number_parameters 484
_refine_ls_number_reflns 8467
_refine_ls_number_restraints 0
_refine_ls_restrained_S_all 1.051
_refine_ls_R_factor_all 0.2501
_refine_ls_R_factor_gt 0.1012
_refine_ls_shift/su_max 0.000
_refine_ls_shift/su_mean 0.000
_refine_ls_structure_factor_coef Fsqd
_refine_ls_weighting_details 'calc w=1/[\s^2^(Fo^2^)+(0.0000P)^2^+83.2247P] where P=(Fo^2^+2Fc^2^)/3'
_refine_ls_weighting_scheme calc
_refine_ls_wR_factor_gt 0.1355
_refine_ls_wR_factor_ref 0.1744
_reflns_number_gt 3451
_reflns_number_total 8467
_reflns_threshold_expression >2sigma(I)
_cod_data_source_file ic400845z_si_002_3.cif
_cod_data_source_block complex3
_cod_original_cell_volume 7279.5(8)
_cod_database_code 4335551

loop_
_symmetry_equiv_pos_as_xyz
'x, y, z'
'-x+1/2, -y, z+1/2'
'-x, y+1/2, -z+1/2'
'x+1/2, -y+1/2, -z'
'-x, -y, -z'
'x-1/2, y, -z-1/2'
'x, -y-1/2, z-1/2'
'-x-1/2, y-1/2, z'

loop_
_atom_site_label
_atom_site_type_symbol
_atom_site_fract_x
_atom_site_fract_y
_atom_site_fract_z
_atom_site_U_iso_or_equiv
_atom_site_adp_type
_atom_site_occupancy
_atom_site_symmetry_multiplicity
_atom_site_calc_flag
_atom_site_refinement_flags
W1 W 0.30049(7) 0.31525(2) 0.112465(16) 0.04099(19) Uani 1 1 d .
Mn1 Mn 0.2329(3) 0.06675(10) 0.14116(6) 0.0480(7) Uani 1 1 d .
C1 C 0.2752(15) 0.2220(5) 0.1311(4) 0.033(4) Uani 1 1 d .
C2 C 0.4086(18) 0.2564(7) 0.0747(4) 0.053(5) Uani 1 1 d .
C3 C 0.4380(17) 0.3098(8) 0.1607(5) 0.052(5) Uani 1 1 d .
C4 C 0.508(2) 0.3518(8) 0.1001(5) 0.062(5) Uani 1 1 d .
C5 C 0.275(2) 0.3666(9) 0.0626(5) 0.071(6) Uani 1 1 d .
C6 C 0.296(2) 0.4098(7) 0.1305(4) 0.058(5) Uani 1 1 d .
C7 C 0.093(2) 0.2631(7) 0.0495(6) 0.064(5) Uani 1 1 d .
H7 H 0.1809 0.2631 0.0355 0.077 Uiso 1 1 calc R
C8 C -0.028(3) 0.2447(9) 0.0327(7) 0.095(7) Uani 1 1 d .
H8 H -0.0264 0.2312 0.0078 0.115 Uiso 1 1 calc R
C9 C -0.155(3) 0.2455(10) 0.0520(7) 0.097(8) Uani 1 1 d .
H9 H -0.2433 0.2341 0.0403 0.116 Uiso 1 1 calc R
C10 C -0.155(2) 0.2628(8) 0.0886(7) 0.076(6) Uani 1 1 d .
H10 H -0.2435 0.2616 0.1025 0.091 Uiso 1 1 calc R
C11 C -0.029(2) 0.2818(7) 0.1047(6) 0.059(6) Uani 1 1 d .
C12 C -0.016(2) 0.3016(6) 0.1432(6) 0.055(5) Uani 1 1 d .
C13 C -0.132(2) 0.3000(7) 0.1667(7) 0.073(6) Uani 1 1 d .
H13 H -0.2260 0.2876 0.1584 0.088 Uiso 1 1 calc R
C14 C -0.109(3) 0.3173(9) 0.2031(6) 0.087(6) Uani 1 1 d .
H14 H -0.1864 0.3169 0.2205 0.104 Uiso 1 1 calc R
C15 C 0.027(2) 0.3349(7) 0.2135(6) 0.075(6) Uani 1 1 d .
H15 H 0.0448 0.3469 0.2383 0.090 Uiso 1 1 calc R
C16 C 0.1382(19) 0.3353(6) 0.1886(5) 0.053(5) Uani 1 1 d .
H16 H 0.2327 0.3468 0.1968 0.063 Uiso 1 1 calc R
C17 C 0.155(3) 0.0607(12) -0.0045(8) 0.141(12) Uani 1 1 d .
H17A H 0.1485 0.0162 -0.0081 0.169 Uiso 1 1 calc R
H17B H 0.1059 0.0803 -0.0259 0.169 Uiso 1 1 calc R
C18 C 0.308(3) 0.0787(10) -0.0043(5) 0.112(8) Uani 1 1 d .
H18A H 0.3145 0.1236 -0.0051 0.135 Uiso 1 1 calc R
H18B H 0.3558 0.0628 -0.0270 0.135 Uiso 1 1 calc R
C19 C 0.392(2) 0.0562(8) 0.0290(5) 0.081(6) Uani 1 1 d .
H19A H 0.4902 0.0750 0.0295 0.097 Uiso 1 1 calc R
H19B H 0.4042 0.0115 0.0276 0.097 Uiso 1 1 calc R
C20 C 0.308(2) 0.0730(8) 0.0639(4) 0.067(5) Uani 1 1 d .
H20 H 0.3061 0.1185 0.0645 0.081 Uiso 1 1 calc R
C21 C 0.499(2) 0.0263(7) 0.1024(5) 0.062(6) Uani 1 1 d .
H21 H 0.5524 0.0170 0.0805 0.074 Uiso 1 1 calc R
C22 C 0.559(2) 0.0066(7) 0.1374(5) 0.061(5) Uani 1 1 d .
C23 C 0.693(2) -0.0268(7) 0.1363(5) 0.069(5) Uani 1 1 d .
H23 H 0.7362 -0.0363 0.1131 0.083 Uiso 1 1 calc R
C24 C 0.7578(19) -0.0449(6) 0.1675(5) 0.068(6) Uani 1 1 d .
H24 H 0.8421 -0.0700 0.1661 0.081 Uiso 1 1 calc R
C25 C 0.705(2) -0.0280(7) 0.2016(6) 0.057(5) Uani 1 1 d .
C26 C 0.718(2) -0.0306(8) 0.2672(5) 0.080(6) Uani 1 1 d .
H26A H 0.7033 0.0136 0.2682 0.120 Uiso 1 1 calc R
H26B H 0.7854 -0.0429 0.2868 0.120 Uiso 1 1 calc R
H26C H 0.6237 -0.0511 0.2708 0.120 Uiso 1 1 calc R
C27 C 0.5767(18) 0.0053(6) 0.2041(5) 0.053(5) Uani 1 1 d .
H27 H 0.5386 0.0155 0.2277 0.064 Uiso 1 1 calc R
C28 C 0.503(2) 0.0240(7) 0.1722(5) 0.057(5) Uani 1 1 d .
C29 C -0.037(2) 0.1054(6) 0.1730(5) 0.052(5) Uani 1 1 d .
C30 C -0.1071(19) 0.1264(8) 0.2053(5) 0.067(5) Uani 1 1 d .
H30 H -0.0618 0.1213 0.2287 0.080 Uiso 1 1 calc R
C31 C -0.243(2) 0.1549(7) 0.2029(6) 0.063(6) Uani 1 1 d .
C32 C -0.242(2) 0.1806(9) 0.2677(5) 0.093(7) Uani 1 1 d .
H32A H -0.2283 0.1389 0.2767 0.140 Uiso 1 1 calc R
H32B H -0.3036 0.2031 0.2853 0.140 Uiso 1 1 calc R
H32C H -0.1474 0.2007 0.2655 0.140 Uiso 1 1 calc R
C33 C -0.313(2) 0.1591(8) 0.1682(7) 0.080(6) Uani 1 1 d .
H33 H -0.4073 0.1771 0.1667 0.096 Uiso 1 1 calc R
C34 C -0.251(2) 0.1388(8) 0.1375(6) 0.072(6) Uani 1 1 d .
H34 H -0.3010 0.1420 0.1146 0.086 Uiso 1 1 calc R
C35 C -0.106(2) 0.1118(7) 0.1385(5) 0.058(5) Uani 1 1 d .
C36 C -0.038(2) 0.0940(7) 0.1052(6) 0.074(6) Uani 1 1 d .
H36 H -0.0957 0.0960 0.0835 0.088 Uiso 1 1 calc R
C37 C 0.151(3) 0.0535(8) 0.0639(6) 0.089(7) Uani 1 1 d .
H37 H 0.1468 0.0080 0.0634 0.107 Uiso 1 1 calc R
C38 C 0.073(2) 0.0774(10) 0.0301(7) 0.105(8) Uani 1 1 d .
H38A H -0.0266 0.0602 0.0290 0.126 Uiso 1 1 calc R
H38B H 0.0649 0.1222 0.0318 0.126 Uiso 1 1 calc R
N1 N 0.2632(13) 0.1726(4) 0.1388(3) 0.043(4) Uani 1 1 d .
N2 N 0.4707(16) 0.2235(7) 0.0558(4) 0.075(5) Uani 1 1 d .
N3 N 0.5022(17) 0.3075(7) 0.1871(4) 0.069(4) Uani 1 1 d .
N4 N 0.6216(18) 0.3716(7) 0.0928(4) 0.085(5) Uani 1 1 d .
N5 N 0.2626(19) 0.3928(7) 0.0357(5) 0.098(6) Uani 1 1 d .
N6 N 0.2914(17) 0.4610(6) 0.1384(4) 0.067(4) Uani 1 1 d .
N7 N 0.1213(15) 0.3206(5) 0.1537(3) 0.047(3) Uani 1 1 d .
N8 N 0.0997(16) 0.2815(5) 0.0846(4) 0.054(4) Uani 1 1 d .
N9 N 0.1008(15) 0.0746(5) 0.1010(4) 0.046(3) Uiso 1 1 d .
N10 N 0.3845(16) 0.0542(7) 0.0992(4) 0.070(5) Uani 1 1 d .
O1 O 0.3832(11) 0.0578(5) 0.1758(3) 0.053(3) Uani 1 1 d .
O2 O 0.0922(11) 0.0766(4) 0.1772(3) 0.050(3) Uani 1 1 d .
O3 O 0.7762(14) -0.0470(5) 0.2323(4) 0.079(4) Uani 1 1 d .
O4 O -0.3115(14) 0.1791(6) 0.2329(4) 0.094(4) Uani 1 1 d .

loop_
_atom_site_aniso_label
_atom_site_aniso_U_11
_atom_site_aniso_U_22
_atom_site_aniso_U_33
_atom_site_aniso_U_23
_atom_site_aniso_U_13
_atom_site_aniso_U_12
W1 0.0510(4) 0.0308(2) 0.0412(3) 0.0047(4) 0.0037(4) -0.0036(3)
Mn1 0.0630(18) 0.0360(10) 0.0449(14) -0.0067(12) 0.0029(15) 0.0068(10)
C1 0.055(10) 0.018(6) 0.024(8) 0.012(6) -0.010(7) 0.004(6)
C2 0.059(13) 0.058(10) 0.042(11) -0.026(8) 0.014(9) -0.019(9)
C3 0.043(12) 0.042(8) 0.070(13) -0.003(11) 0.002(10) -0.006(9)
C4 0.060(14) 0.064(11) 0.063(15) -0.011(9) -0.015(11) 0.000(10)
C5 0.071(14) 0.095(14) 0.047(12) -0.007(11) 0.005(11) -0.024(11)
C6 0.058(11) 0.064(10) 0.053(11) 0.025(9) 0.008(11) -0.007(11)
C7 0.061(14) 0.059(11) 0.073(15) 0.012(10) -0.023(12) -0.019(9)
C8 0.09(2) 0.112(18) 0.087(19) 0.023(13) -0.029(17) -0.007(15)
C9 0.055(19) 0.14(2) 0.09(2) 0.046(16) -0.044(15) -0.016(14)
C10 0.052(16) 0.075(12) 0.100(19) 0.035(12) -0.001(13) -0.006(10)
C11 0.043(13) 0.042(9) 0.093(19) 0.029(10) 0.018(13) -0.006(8)
C12 0.050(13) 0.037(9) 0.079(15) 0.012(9) 0.019(12) 0.004(8)
C13 0.043(13) 0.053(11) 0.123(19) -0.001(11) 0.024(13) 0.001(8)
C14 0.105(19) 0.061(11) 0.093(18) -0.007(13) 0.046(15) 0.001(14)
C15 0.090(17) 0.051(11) 0.084(16) -0.007(10) 0.018(14) 0.009(10)
C16 0.065(13) 0.053(10) 0.040(11) 0.004(8) 0.027(9) 0.007(8)
C17 0.18(3) 0.14(2) 0.10(2) 0.001(18) -0.06(2) 0.01(2)
C18 0.18(3) 0.13(2) 0.032(12) 0.011(12) 0.001(18) 0.02(2)
C19 0.151(19) 0.063(11) 0.028(11) 0.005(9) 0.013(12) -0.007(12)
C20 0.101(17) 0.079(12) 0.021(9) 0.003(9) -0.007(12) 0.001(13)
C21 0.062(15) 0.054(10) 0.069(17) -0.003(9) 0.012(12) 0.008(9)
C22 0.086(16) 0.042(9) 0.054(14) -0.015(9) -0.007(11) -0.001(9)
C23 0.083(14) 0.053(9) 0.071(14) 0.016(9) 0.030(13) 0.027(10)
C24 0.098(17) 0.038(8) 0.067(13) 0.003(9) 0.012(12) 0.022(9)
C25 0.044(12) 0.048(9) 0.078(14) -0.010(9) -0.005(12) 0.019(9)
C26 0.091(15) 0.088(13) 0.061(13) -0.020(11) -0.012(13) 0.026(12)
C27 0.069(14) 0.043(9) 0.048(12) -0.008(8) 0.009(10) -0.005(8)
C28 0.062(14) 0.057(10) 0.051(13) 0.006(10) 0.008(11) 0.003(9)
C29 0.075(15) 0.028(8) 0.053(13) 0.021(8) 0.014(11) 0.001(8)
C30 0.041(12) 0.102(15) 0.057(14) 0.032(11) 0.003(11) 0.001(11)
C31 0.065(16) 0.053(10) 0.069(15) 0.026(10) 0.007(12) 0.007(9)
C32 0.12(2) 0.088(13) 0.071(14) 0.013(14) 0.004(13) 0.025(13)
C33 0.059(15) 0.069(12) 0.113(19) 0.018(12) -0.012(15) 0.002(11)
C34 0.062(16) 0.061(11) 0.093(18) -0.011(11) -0.017(12) 0.001(9)
C35 0.063(15) 0.065(11) 0.046(13) 0.003(10) -0.001(11) -0.018(10)
C36 0.077(16) 0.069(12) 0.074(18) 0.002(11) -0.026(13) -0.025(11)
C37 0.13(2) 0.049(11) 0.082(17) -0.006(11) -0.024(16) -0.005(12)
C38 0.12(2) 0.120(19) 0.069(18) -0.013(15) -0.021(17) 0.043(16)
N1 0.083(10) 0.011(5) 0.036(7) -0.007(5) -0.007(6) 0.005(5)
N2 0.087(13) 0.075(10) 0.064(11) -0.021(8) 0.023(9) -0.016(9)
N3 0.078(12) 0.061(9) 0.068(11) -0.009(10) -0.001(9) 0.009(9)
N4 0.078(13) 0.095(12) 0.082(12) -0.022(9) 0.024(10) -0.037(10)
N5 0.128(17) 0.094(12) 0.072(12) 0.031(10) -0.020(11) -0.044(10)
N6 0.080(10) 0.041(7) 0.079(11) 0.016(7) 0.008(10) 0.010(9)
N7 0.082(11) 0.030(6) 0.028(7) 0.006(6) 0.000(7) 0.031(7)
N8 0.067(11) 0.042(7) 0.052(10) 0.001(7) -0.026(9) -0.002(7)
N10 0.045(10) 0.117(13) 0.048(10) 0.012(9) 0.033(8) 0.000(9)
O1 0.051(8) 0.070(7) 0.037(7) -0.009(6) -0.014(6) 0.011(6)
O2 0.056(8) 0.039(6) 0.056(8) 0.003(5) -0.003(6) 0.011(5)
O3 0.085(10) 0.067(8) 0.086(10) -0.004(7) -0.021(9) 0.015(7)
O4 0.090(10) 0.106(10) 0.085(10) 0.014(10) 0.032(9) 0.031(10)

loop_
_atom_type_symbol
_atom_type_description
_atom_type_scat_dispersion_real
_atom_type_scat_dispersion_imag
_atom_type_scat_source
C C 0.0033 0.0016 'International Tables Vol C Tables 4.2.6.8 and 6.1.1.4'
H H 0.0000 0.0000 'International Tables Vol C Tables 4.2.6.8 and 6.1.1.4'
N N 0.0061 0.0033 'International Tables Vol C Tables 4.2.6.8 and 6.1.1.4'
O O 0.0106 0.0060 'International Tables Vol C Tables 4.2.6.8 and 6.1.1.4'
Mn Mn 0.3368 0.7283 'International Tables Vol C Tables 4.2.6.8 and 6.1.1.4'
W W -0.8490 6.8722 'International Tables Vol C Tables 4.2.6.8 and 6.1.1.4'

loop_
_geom_angle_atom_site_label_1
_geom_angle_atom_site_label_2
_geom_angle_atom_site_label_3
_geom_angle
_geom_angle_site_symmetry_1
_geom_angle_site_symmetry_3
C4 W1 C2 71.2(6) . .
C4 W1 C5 73.6(7) . .
C2 W1 C5 80.2(7) . .
C4 W1 C3 70.5(6) . .
C2 W1 C3 102.4(6) . .
C5 W1 C3 140.8(6) . .
C4 W1 C1 121.5(6) . .
C2 W1 C1 71.0(5) . .
C5 W1 C1 138.5(6) . .
C3 W1 C1 76.0(5) . .
C4 W1 C6 73.5(6) . .
C2 W1 C6 141.4(6) . .
C5 W1 C6 75.3(6) . .
C3 W1 C6 79.7(6) . .
C1 W1 C6 143.7(5) . .
C4 W1 N7 141.9(6) . .
C2 W1 N7 143.9(5) . .
C5 W1 N7 117.2(6) . .
C3 W1 N7 83.8(6) . .
C1 W1 N7 76.3(5) . .
C6 W1 N7 74.6(5) . .
C4 W1 N8 140.8(6) . .
C2 W1 N8 83.7(6) . .
C5 W1 N8 72.8(6) . .
C3 W1 N8 146.3(6) . .
C1 W1 N8 74.8(5) . .
C6 W1 N8 116.0(6) . .
N7 W1 N8 73.2(6) . .
O2 Mn1 O1 93.1(4) . .
O2 Mn1 N9 94.8(5) . .
O1 Mn1 N9 172.0(5) . .
O2 Mn1 N10 177.6(6) . .
O1 Mn1 N10 89.0(6) . .
N9 Mn1 N10 83.0(6) . .
O2 Mn1 N6 94.6(5) . 8_655
O1 Mn1 N6 89.7(5) . 8_655
N9 Mn1 N6 89.8(5) . 8_655
N10 Mn1 N6 84.2(6) . 8_655
O2 Mn1 N1 89.6(4) . .
O1 Mn1 N1 92.4(4) . .
N9 Mn1 N1 87.5(4) . .
N10 Mn1 N1 91.5(5) . .
N6 Mn1 N1 175.2(4) 8_655 .
N1 C1 W1 176.1(12) . .
N2 C2 W1 176.6(17) . .
N3 C3 W1 175.7(17) . .
N4 C4 W1 178.9(17) . .
N5 C5 W1 178.4(19) . .
N6 C6 W1 176.6(16) . .
C8 C7 N8 124(2) . .
C7 C8 C9 119(2) . .
C8 C9 C10 120(2) . .
C11 C10 C9 119(2) . .
C10 C11 N8 120(2) . .
C10 C11 C12 124.8(19) . .
N8 C11 C12 115.4(18) . .
C13 C12 N7 123.4(19) . .
C13 C12 C11 121.2(19) . .
N7 C12 C11 115.4(16) . .
C12 C13 C14 117.5(19) . .
C15 C14 C13 119(2) . .
C14 C15 C16 120(2) . .
N7 C16 C15 123.2(18) . .
C18 C17 C38 114(2) . .
C17 C18 C19 114(2) . .
C18 C19 C20 109.0(17) . .
C37 C20 N10 111.5(16) . .
C37 C20 C19 114.4(16) . .
N10 C20 C19 113.6(16) . .
N10 C21 C22 124.1(18) . .
C28 C22 C23 118.4(17) . .
C28 C22 C21 124.0(17) . .
C23 C22 C21 117.2(17) . .
C24 C23 C22 120.8(17) . .
C23 C24 C25 121.2(17) . .
O3 C25 C24 118.7(16) . .
O3 C25 C27 121.2(17) . .
C24 C25 C27 120.0(18) . .
C25 C27 C28 120.7(17) . .
O1 C28 C27 118.9(17) . .
O1 C28 C22 122.5(17) . .
C27 C28 C22 118.6(17) . .
O2 C29 C35 122.9(17) . .
O2 C29 C30 117.5(17) . .
C35 C29 C30 119.5(17) . .
C31 C30 C29 120.3(18) . .
O4 C31 C30 122.4(19) . .
O4 C31 C33 118.4(19) . .
C30 C31 C33 119(2) . .
C34 C33 C31 122(2) . .
C33 C34 C35 121(2) . .
C29 C35 C36 121.7(19) . .
C29 C35 C34 118.4(18) . .
C36 C35 C34 119.8(19) . .
N9 C36 C35 127.2(18) . .
N9 C37 C20 101.7(16) . .
N9 C37 C38 118.5(18) . .
C20 C37 C38 110.5(18) . .
C17 C38 C37 111.0(19) . .
C1 N1 Mn1 167.9(11) . .
C6 N6 Mn1 167.9(15) . 8_665
C16 N7 C12 116.5(15) . .
C16 N7 W1 124.9(12) . .
C12 N7 W1 118.3(11) . .
C7 N8 C11 117.5(16) . .
C7 N8 W1 124.8(14) . .
C11 N8 W1 117.6(13) . .
C36 N9 C37 119.4(16) . .
C36 N9 Mn1 122.7(12) . .
C37 N9 Mn1 117.7(12) . .
C21 N10 C20 128.0(16) . .
C21 N10 Mn1 124.9(14) . .
C20 N10 Mn1 105.7(11) . .
C28 O1 Mn1 127.0(11) . .
C29 O2 Mn1 126.0(10) . .
C25 O3 C26 118.0(14) . .
C31 O4 C32 121.0(16) . .

loop_
_geom_bond_atom_site_label_1
_geom_bond_atom_site_label_2
_geom_bond_distance
_geom_bond_site_symmetry_2
W1 C4 2.110(19) .
W1 C2 2.127(16) .
W1 C5 2.14(2) .
W1 C3 2.155(18) .
W1 C1 2.170(11) .
W1 C6 2.179(17) .
W1 N7 2.219(12) .
W1 N8 2.224(13) .
Mn1 O2 1.844(10) .
Mn1 O1 1.870(10) .
Mn1 N9 1.899(13) .
Mn1 N10 2.076(13) .
Mn1 N6 2.337(12) 8_655
Mn1 N1 2.345(9) .
C1 N1 1.126(13) .
C2 N2 1.146(17) .
C3 N3 1.123(17) .
C4 N4 1.159(18) .
C5 N5 1.138(19) .
C6 N6 1.163(17) .
C7 C8 1.33(2) .
C7 N8 1.33(2) .
C8 C9 1.35(3) .
C9 C10 1.38(3) .
C10 C11 1.36(2) .
C11 N8 1.388(19) .
C11 C12 1.46(2) .
C12 C13 1.36(2) .
C12 N7 1.375(19) .
C13 C14 1.39(2) .
C14 C15 1.36(2) .
C15 C16 1.36(2) .
C16 N7 1.312(17) .
C17 C18 1.46(3) .
C17 C38 1.50(3) .
C18 C19 1.51(2) .
C19 C20 1.52(2) .
C20 C37 1.51(2) .
C20 N10 1.511(19) .
C21 N10 1.224(18) .
C21 C22 1.45(2) .
C22 C28 1.41(2) .
C22 C23 1.43(2) .
C23 C24 1.33(2) .
C24 C25 1.38(2) .
C25 O3 1.355(18) .
C25 C27 1.39(2) .
C26 O3 1.418(17) .
C27 C28 1.40(2) .
C28 O1 1.333(17) .
C29 O2 1.347(17) .
C29 C35 1.41(2) .
C29 C30 1.41(2) .
C30 C31 1.40(2) .
C31 O4 1.36(2) .
C31 C33 1.41(2) .
C32 O4 1.411(18) .
C33 C34 1.33(2) .
C34 C35 1.45(2) .
C35 C36 1.41(2) .
C36 N9 1.348(19) .
C37 N9 1.49(2) .
C37 C38 1.51(2) .
N6 Mn1 2.337(12) 8_665
